data_2217184
loop_
_publ_author_name
'Ruiting Xue'
'Meiju Niu'

_publ_section_title
;(1-{2-[2-(2-Ammonioethylamino)ethylamino]ethyliminomethyl}-2-naphtholato-\k^4^<i>O</i>,<i>N</i>,<i>N</i>',<i>N</i>'')chloridocopper(II)
 chloride
;
_journal_coeditor_code LN2007
_journal_issue 1
_journal_name_full 'Acta Crystallographica Section E'
_journal_page_first m118
_journal_page_last m118
_journal_paper_doi 10.1107/S1600536807064033
_journal_volume 64
_journal_year 2008
_chemical_formula_iupac '[Cu Cl (C17 H24 N4 O)] Cl'
_chemical_formula_moiety 'C17 H24 Cl Cu N4 O +, Cl -'
_chemical_formula_sum 'C17 H24 Cl2 Cu N4 O'
_chemical_formula_weight 434.84
_chemical_name_systematic
;
(1-{2-[2-(2-Ammonioethylamino)ethylamino]ethyliminomethyl}-2-naphtholato-
\k^4^O,N,N',N'')chloridocopper(II) chloride
;
_space_group_IT_number 14
_symmetry_cell_setting monoclinic
_symmetry_space_group_name_Hall '-P 2ybc'
_symmetry_space_group_name_H-M 'P 1 21/c 1'
_atom_sites_solution_hydrogens geom
_atom_sites_solution_primary direct
_atom_sites_solution_secondary difmap
_audit_creation_method SHELXL-97
_cell_angle_alpha 90.00
_cell_angle_beta 111.365(2)
_cell_angle_gamma 90.00
_cell_formula_units_Z 4
_cell_length_a 12.2687(17)
_cell_length_b 13.0277(18)
_cell_length_c 12.7118(18)
_cell_measurement_reflns_used 3813
_cell_measurement_temperature 298(2)
_cell_measurement_theta_max 26.686
_cell_measurement_theta_min 2.520
_cell_volume 1892.1(5)
_computing_cell_refinement 'SAINT (Siemens, 1996)'
_computing_data_collection 'SMART (Siemens, 1996)'
_computing_data_reduction 'SAINT (Siemens, 1996)'
_computing_molecular_graphics 'SHELXTL (Sheldrick, 1997b)'
_computing_publication_material 'SHELXTL (Sheldrick, 1997b)'
_computing_structure_refinement 'SHELXL97 (Sheldrick, 1997a)'
_computing_structure_solution 'SHELXS97 (Sheldrick, 1997a)'
_diffrn_ambient_temperature 298(2)
_diffrn_measured_fraction_theta_full 0.996
_diffrn_measured_fraction_theta_max 0.996
_diffrn_measurement_device_type 'Bruker CCD area-detector'
_diffrn_measurement_method 'phi and omega scans'
_diffrn_radiation_monochromator graphite
_diffrn_radiation_source 'fine-focus sealed tube'
_diffrn_radiation_type MoK\a
_diffrn_radiation_wavelength 0.71073
_diffrn_reflns_av_R_equivalents 0.0273
_diffrn_reflns_av_sigmaI/netI 0.0296
_diffrn_reflns_limit_h_max 14
_diffrn_reflns_limit_h_min -14
_diffrn_reflns_limit_k_max 12
_diffrn_reflns_limit_k_min -15
_diffrn_reflns_limit_l_max 15
_diffrn_reflns_limit_l_min -14
_diffrn_reflns_number 9597
_diffrn_reflns_theta_full 25.00
_diffrn_reflns_theta_max 25.00
_diffrn_reflns_theta_min 1.78
_diffrn_standards_decay_% 0
_diffrn_standards_number 0
_exptl_absorpt_coefficient_mu 1.450
_exptl_absorpt_correction_T_max 0.6161
_exptl_absorpt_correction_T_min 0.5429
_exptl_absorpt_correction_type multi-scan
_exptl_absorpt_process_details '(SADABS; Sheldrick, 1996)'
_exptl_crystal_colour green
_exptl_crystal_density_diffrn 1.526
_exptl_crystal_density_method 'not measured'
_exptl_crystal_description block
_exptl_crystal_F_000 900
_exptl_crystal_size_max 0.48
_exptl_crystal_size_mid 0.40
_exptl_crystal_size_min 0.37
_refine_diff_density_max 0.588
_refine_diff_density_min -0.396
_refine_ls_extinction_method none
_refine_ls_goodness_of_fit_ref 1.000
_refine_ls_hydrogen_treatment constr
_refine_ls_matrix_type full
_refine_ls_number_parameters 226
_refine_ls_number_reflns 3320
_refine_ls_number_restraints 0
_refine_ls_restrained_S_all 1.000
_refine_ls_R_factor_all 0.0488
_refine_ls_R_factor_gt 0.0344
_refine_ls_shift/su_max 0.001
_refine_ls_shift/su_mean 0.000
_refine_ls_structure_factor_coef Fsqd
_refine_ls_weighting_details 'calc w=1/[\s^2^(Fo^2^)+(0.0538P)^2^+1.3872P] where P=(Fo^2^+2Fc^2^)/3'
_refine_ls_weighting_scheme calc
_refine_ls_wR_factor_gt 0.0863
_refine_ls_wR_factor_ref 0.0986
_reflns_number_gt 2646
_reflns_number_total 3320
_reflns_threshold_expression 'I >2\s(I)'
_cod_data_source_file ln2007.cif
_cod_data_source_block I
_cod_depositor_comments
;
The following automatic conversions were performed:
'_symmetry_cell_setting' value 'Monoclinic' changed to 'monoclinic'
according to '/home/saulius/struct/CIF-dictionaries/cif_core.dic'
dictionary named 'cif_core.dic' version 2.4.1 from 2010-06-29.

Automatic conversion script
Id: cif_fix_enum 1527 2010-12-29 10:47:43Z saulius 

The following automatic conversions were performed:

'_symmetry_cell_setting' value 'Monoclinic' changed to 'monoclinic'
according to /home/saulius/struct/CIF-dictionaries/cif_core.dic
dictionary named 'cif_core.dic' version 2.4.1 from 2010-06-29.

Automatic conversion script
Id: cif_fix_values 1715 2011-07-08 13:25:40Z adriana 
;
_cod_original_sg_symbol_H-M 'P 21/c'
_cod_database_code 2217184
_cod_database_fobs_code 2217184

loop_
_symmetry_equiv_pos_as_xyz
'x, y, z'
'-x, y+1/2, -z+1/2'
'-x, -y, -z'
'x, -y-1/2, z-1/2'

loop_
_atom_site_type_symbol
_atom_site_label
_atom_site_fract_x
_atom_site_fract_y
_atom_site_fract_z
_atom_site_U_iso_or_equiv
_atom_site_adp_type
_atom_site_calc_flag
_atom_site_refinement_flags
_atom_site_occupancy
Cu Cu1 0.70712(3) 0.22917(3) 0.92710(3) 0.03282(14) Uani d . 1
Cl Cl1 0.59641(8) 0.15391(7) 0.72264(7) 0.0511(2) Uani d . 1
Cl Cl2 0.26659(9) 0.14202(8) 0.07523(10) 0.0662(3) Uani d . 1
N N1 0.8689(2) 0.22822(18) 0.9363(2) 0.0327(6) Uani d . 1
N N2 0.7491(2) 0.09353(18) 1.0070(2) 0.0342(6) Uani d . 1
H H2 0.7261 0.0426 0.9545 0.041 Uiso calc R 1
N N3 0.5626(2) 0.22573(19) 0.9765(2) 0.0377(6) Uani d . 1
H H3 0.5809 0.2667 1.0385 0.045 Uiso calc R 1
N N4 0.4596(3) 0.4130(2) 0.8025(3) 0.0599(8) Uani d . 1
H H4A 0.4462 0.4803 0.7985 0.090 Uiso calc R 1
H H4B 0.4206 0.3844 0.7358 0.090 Uiso calc R 1
H H4C 0.5359 0.4017 0.8212 0.090 Uiso calc R 1
O O1 0.69138(17) 0.37176(15) 0.88974(19) 0.0406(5) Uani d . 1
C C1 0.9272(3) 0.3033(2) 0.9185(2) 0.0328(7) Uani d . 1
H H1 1.0057 0.2918 0.9308 0.039 Uiso calc R 1
C C2 0.8815(2) 0.4046(2) 0.8810(2) 0.0304(6) Uani d . 1
C C3 0.7695(3) 0.4344(2) 0.8753(2) 0.0328(7) Uani d . 1
C C4 0.7349(3) 0.5390(2) 0.8524(3) 0.0400(7) Uani d . 1
H H4 0.6622 0.5597 0.8519 0.048 Uiso calc R 1
C C5 0.8061(3) 0.6090(2) 0.8313(3) 0.0418(8) Uani d . 1
H H5 0.7816 0.6769 0.8181 0.050 Uiso calc R 1
C C6 0.9163(3) 0.5815(2) 0.8290(3) 0.0372(7) Uani d . 1
C C7 0.9567(3) 0.4795(2) 0.8561(2) 0.0332(7) Uani d . 1
C C8 1.0697(3) 0.4563(2) 0.8560(3) 0.0438(8) Uani d . 1
H H8 1.0987 0.3900 0.8728 0.053 Uiso calc R 1
C C9 1.1367(3) 0.5298(3) 0.8319(3) 0.0502(9) Uani d . 1
H H9 1.2108 0.5127 0.8333 0.060 Uiso calc R 1
C C10 1.0955(3) 0.6301(3) 0.8050(3) 0.0499(9) Uani d . 1
H H10 1.1418 0.6794 0.7887 0.060 Uiso calc R 1
C C11 0.9881(3) 0.6547(3) 0.8030(3) 0.0471(8) Uani d . 1
H H11 0.9605 0.7213 0.7842 0.057 Uiso calc R 1
C C12 0.9279(3) 0.1298(2) 0.9797(3) 0.0411(8) Uani d . 1
H H12A 1.0116 0.1403 1.0163 0.049 Uiso calc R 1
H H12B 0.9145 0.0815 0.9182 0.049 Uiso calc R 1
C C13 0.8775(3) 0.0893(2) 1.0628(3) 0.0395(7) Uani d . 1
H H13A 0.9029 0.0192 1.0836 0.047 Uiso calc R 1
H H13B 0.9029 0.1310 1.1307 0.047 Uiso calc R 1
C C14 0.6823(3) 0.0837(3) 1.0821(3) 0.0460(8) Uani d . 1
H H14A 0.7172 0.1258 1.1490 0.055 Uiso calc R 1
H H14B 0.6820 0.0129 1.1055 0.055 Uiso calc R 1
C C15 0.5603(3) 0.1189(2) 1.0168(3) 0.0470(8) Uani d . 1
H H15A 0.5244 0.0738 0.9527 0.056 Uiso calc R 1
H H15B 0.5140 0.1163 1.0644 0.056 Uiso calc R 1
C C16 0.4418(3) 0.2538(3) 0.9023(4) 0.0547(10) Uani d . 1
H H16A 0.3873 0.2243 0.9333 0.066 Uiso calc R 1
H H16B 0.4255 0.2236 0.8284 0.066 Uiso calc R 1
C C17 0.4203(4) 0.3678(3) 0.8885(4) 0.0680(12) Uani d . 1
H H17A 0.3373 0.3808 0.8678 0.082 Uiso calc R 1
H H17B 0.4609 0.4012 0.9604 0.082 Uiso calc R 1

loop_
_atom_site_aniso_label
_atom_site_aniso_U_11
_atom_site_aniso_U_22
_atom_site_aniso_U_33
_atom_site_aniso_U_12
_atom_site_aniso_U_13
_atom_site_aniso_U_23
Cu1 0.0285(2) 0.0288(2) 0.0378(2) 0.00173(14) 0.00819(16) 0.00456(15)
Cl1 0.0517(5) 0.0531(5) 0.0416(5) -0.0067(4) 0.0088(4) -0.0052(4)
Cl2 0.0524(6) 0.0529(6) 0.0853(7) 0.0006(4) 0.0156(5) -0.0208(5)
N1 0.0287(13) 0.0297(13) 0.0362(14) 0.0036(10) 0.0075(11) 0.0021(11)
N2 0.0332(14) 0.0299(13) 0.0334(14) -0.0002(10) 0.0048(11) 0.0015(11)
N3 0.0373(14) 0.0330(14) 0.0456(16) -0.0008(11) 0.0183(12) 0.0041(11)
N4 0.0419(17) 0.0528(19) 0.077(2) 0.0075(14) 0.0127(16) 0.0175(17)
O1 0.0283(11) 0.0320(12) 0.0581(14) 0.0030(9) 0.0117(10) 0.0069(10)
C1 0.0287(15) 0.0347(16) 0.0330(16) 0.0019(12) 0.0087(13) -0.0028(13)
C2 0.0323(15) 0.0295(15) 0.0249(15) -0.0011(12) 0.0050(12) -0.0033(12)
C3 0.0349(16) 0.0288(15) 0.0304(16) -0.0018(13) 0.0066(13) -0.0024(12)
C4 0.0362(17) 0.0326(17) 0.047(2) 0.0045(13) 0.0108(15) 0.0005(14)
C5 0.048(2) 0.0275(16) 0.0448(19) 0.0033(14) 0.0114(16) 0.0015(14)
C6 0.0415(18) 0.0325(16) 0.0332(17) -0.0052(13) 0.0083(14) -0.0007(13)
C7 0.0345(16) 0.0344(16) 0.0258(15) -0.0035(13) 0.0051(13) -0.0055(12)
C8 0.0436(19) 0.0414(19) 0.047(2) -0.0032(15) 0.0172(16) 0.0012(15)
C9 0.042(2) 0.057(2) 0.054(2) -0.0056(16) 0.0204(17) 0.0024(17)
C10 0.053(2) 0.051(2) 0.047(2) -0.0159(17) 0.0193(18) 0.0033(16)
C11 0.058(2) 0.0377(18) 0.0417(19) -0.0077(16) 0.0135(17) 0.0023(15)
C12 0.0310(17) 0.0336(17) 0.054(2) 0.0074(13) 0.0098(15) 0.0043(14)
C13 0.0352(17) 0.0320(17) 0.0422(18) 0.0044(13) 0.0032(14) 0.0063(13)
C14 0.048(2) 0.0414(19) 0.049(2) 0.0008(15) 0.0181(17) 0.0124(16)
C15 0.047(2) 0.0382(18) 0.060(2) -0.0022(15) 0.0240(18) 0.0106(16)
C16 0.0349(19) 0.059(2) 0.070(3) 0.0065(16) 0.0185(18) 0.0179(19)
C17 0.061(3) 0.067(3) 0.083(3) 0.026(2) 0.035(2) 0.021(2)

loop_
_atom_type_symbol
_atom_type_description
_atom_type_scat_dispersion_real
_atom_type_scat_dispersion_imag
_atom_type_scat_source
C C 0.0033 0.0016 'International Tables Vol C Tables 4.2.6.8 and 6.1.1.4'
H H 0.0000 0.0000 'International Tables Vol C Tables 4.2.6.8 and 6.1.1.4'
N N 0.0061 0.0033 'International Tables Vol C Tables 4.2.6.8 and 6.1.1.4'
O O 0.0106 0.0060 'International Tables Vol C Tables 4.2.6.8 and 6.1.1.4'
Cu Cu 0.3201 1.2651 'International Tables Vol C Tables 4.2.6.8 and 6.1.1.4'
Cl Cl 0.1484 0.1585 'International Tables Vol C Tables 4.2.6.8 and 6.1.1.4'

loop_
_geom_angle_atom_site_label_1
_geom_angle_atom_site_label_2
_geom_angle_atom_site_label_3
_geom_angle
O1 Cu1 N1 91.70(9)
O1 Cu1 N2 164.83(10)
N1 Cu1 N2 84.06(10)
O1 Cu1 N3 94.34(9)
N1 Cu1 N3 160.46(11)
N2 Cu1 N3 85.30(10)
O1 Cu1 Cl1 98.46(7)
N1 Cu1 Cl1 101.77(8)
N2 Cu1 Cl1 96.66(7)
N3 Cu1 Cl1 95.70(8)
C1 N1 C12 120.0(3)
C1 N1 Cu1 127.5(2)
C12 N1 Cu1 112.23(19)
C14 N2 C13 115.7(2)
C14 N2 Cu1 107.68(18)
C13 N2 Cu1 107.95(18)
C14 N2 H2 108.4
C13 N2 H2 108.4
Cu1 N2 H2 108.4
C16 N3 C15 108.0(2)
C16 N3 Cu1 124.5(2)
C15 N3 Cu1 104.42(18)
C16 N3 H3 106.3
C15 N3 H3 106.3
Cu1 N3 H3 106.3
C17 N4 H4A 109.5
C17 N4 H4B 109.5
H4A N4 H4B 109.5
C17 N4 H4C 109.5
H4A N4 H4C 109.5
H4B N4 H4C 109.5
C3 O1 Cu1 128.49(18)
N1 C1 C2 125.5(3)
N1 C1 H1 117.2
C2 C1 H1 117.2
C3 C2 C1 121.6(3)
C3 C2 C7 119.3(3)
C1 C2 C7 118.9(3)
O1 C3 C2 124.6(3)
O1 C3 C4 116.2(3)
C2 C3 C4 119.2(3)
C5 C4 C3 121.2(3)
C5 C4 H4 119.4
C3 C4 H4 119.4
C4 C5 C6 121.7(3)
C4 C5 H5 119.1
C6 C5 H5 119.1
C5 C6 C7 119.1(3)
C5 C6 C11 121.1(3)
C7 C6 C11 119.8(3)
C6 C7 C8 117.0(3)
C6 C7 C2 119.3(3)
C8 C7 C2 123.6(3)
C9 C8 C7 121.2(3)
C9 C8 H8 119.4
C7 C8 H8 119.4
C8 C9 C10 121.0(3)
C8 C9 H9 119.5
C10 C9 H9 119.5
C11 C10 C9 119.5(3)
C11 C10 H10 120.3
C9 C10 H10 120.3
C10 C11 C6 121.4(3)
C10 C11 H11 119.3
C6 C11 H11 119.3
N1 C12 C13 107.3(2)
N1 C12 H12A 110.3
C13 C12 H12A 110.3
N1 C12 H12B 110.3
C13 C12 H12B 110.3
H12A C12 H12B 108.5
N2 C13 C12 106.9(2)
N2 C13 H13A 110.4
C12 C13 H13A 110.4
N2 C13 H13B 110.4
C12 C13 H13B 110.4
H13A C13 H13B 108.6
N2 C14 C15 107.1(3)
N2 C14 H14A 110.3
C15 C14 H14A 110.3
N2 C14 H14B 110.3
C15 C14 H14B 110.3
H14A C14 H14B 108.6
N3 C15 C14 109.7(3)
N3 C15 H15A 109.7
C14 C15 H15A 109.7
N3 C15 H15B 109.7
C14 C15 H15B 109.7
H15A C15 H15B 108.2
N3 C16 C17 114.1(3)
N3 C16 H16A 108.7
C17 C16 H16A 108.7
N3 C16 H16B 108.7
C17 C16 H16B 108.7
H16A C16 H16B 107.6
N4 C17 C16 113.0(3)
N4 C17 H17A 109.0
C16 C17 H17A 109.0
N4 C17 H17B 109.0
C16 C17 H17B 109.0
H17A C17 H17B 107.8

loop_
_geom_bond_atom_site_label_1
_geom_bond_atom_site_label_2
_geom_bond_distance
Cu1 O1 1.910(2)
Cu1 N1 1.946(2)
Cu1 N2 2.010(2)
Cu1 N3 2.085(3)
Cu1 Cl1 2.6437(9)
N1 C1 1.280(4)
N1 C12 1.477(4)
N2 C14 1.472(4)
N2 C13 1.475(4)
N2 H2 0.9100
N3 C16 1.484(4)
N3 C15 1.487(4)
N3 H3 0.9100
N4 C17 1.470(5)
N4 H4A 0.8900
N4 H4B 0.8900
N4 H4C 0.8900
O1 C3 1.321(3)
C1 C2 1.445(4)
C1 H1 0.9300
C2 C3 1.404(4)
C2 C7 1.455(4)
C3 C4 1.426(4)
C4 C5 1.355(4)
C4 H4 0.9300
C5 C6 1.410(4)
C5 H5 0.9300
C6 C7 1.415(4)
C6 C11 1.417(4)
C7 C8 1.420(4)
C8 C9 1.367(5)
C8 H8 0.9300
C9 C10 1.398(5)
C9 H9 0.9300
C10 C11 1.347(5)
C10 H10 0.9300
C11 H11 0.9300
C12 C13 1.502(5)
C12 H12A 0.9700
C12 H12B 0.9700
C13 H13A 0.9700
C13 H13B 0.9700
C14 C15 1.495(5)
C14 H14A 0.9700
C14 H14B 0.9700
C15 H15A 0.9700
C15 H15B 0.9700
C16 C17 1.507(5)
C16 H16A 0.9700
C16 H16B 0.9700
C17 H17A 0.9700
C17 H17B 0.9700

loop_
_geom_hbond_atom_site_label_D
_geom_hbond_atom_site_label_H
_geom_hbond_atom_site_label_A
_geom_hbond_site_symmetry_A
_geom_hbond_distance_DH
_geom_hbond_distance_HA
_geom_hbond_distance_DA
_geom_hbond_angle_DHA
_geom_hbond_publ_flag
N2 H2 Cl2 3_656 0.91 2.44 3.225(3) 144 yes
N3 H3 Cl1 4_566 0.91 2.50 3.388(3) 165 yes
N4 H4A Cl1 2_656 0.89 2.31 3.204(3) 177 yes
N4 H4B Cl2 4_566 0.89 2.25 3.079(4) 156 yes
N4 H4C O1 . 0.89 1.83 2.703(4) 167 yes
